data_2010613
loop_
_publ_author_name
'Parvez, Masood'
Atta-ur-Rahman
'Choudhary, M. Iqbal'
'Parveen, Shehnaz'
'Ayatollahi, Syed Abdul Majid'

_publ_section_title
;
 Cyclomicrobuxine monohydrate
;
_journal_issue 2
_journal_name_full 'Acta Crystallographica Section C'
_journal_page_first 233
_journal_page_last 234
_journal_paper_doi 10.1107/S0108270199014420
_journal_volume 56
_journal_year 2000
_chemical_formula_iupac 'C25 H39 N O2 , H2O'
_chemical_formula_moiety 'C25 H39 N O2 , H2O'
_chemical_formula_sum 'C25 H41 N O3'
_chemical_formula_weight 403.59
_chemical_name_common ' Cyclomicrobuxine '
_chemical_name_systematic
;
3\b-(Dimethylamino)-16\a-hydroxy-14-methyl-4-methylene-9,19-cyclo-5\a-
pregnan-20-one monohydrate
;
_space_group_IT_number 4
_symmetry_cell_setting monoclinic
_symmetry_space_group_name_Hall 'P 2yb'
_symmetry_space_group_name_H-M 'P 1 21 1'
_cell_angle_alpha 90.00
_cell_angle_beta 108.496(8)
_cell_angle_gamma 90.00
_cell_formula_units_Z 2
_cell_length_a 6.1333(8)
_cell_length_b 24.365(3)
_cell_length_c 8.0681(6)
_cell_measurement_reflns_used 25
_cell_measurement_temperature 293.0(10)
_cell_measurement_theta_max 25.0
_cell_measurement_theta_min 10.0
_cell_volume 1143.4(2)
_computing_cell_refinement 'MSC/AFC Diffractometer Control Software'
_computing_data_collection
;MSC/AFC Diffractometer Control Software
(Molecular Structure Corporation, 1988)
;
_computing_data_reduction 'TEXSAN (Molecular Structure Corporation, 1994)'
_computing_molecular_graphics 'ORTEPII (Johnson, 1976)'
_computing_publication_material 'SHELXL97 (Sheldrick, 1997)'
_computing_structure_refinement 'SHELXL97 (Sheldrick, 1997)'
_computing_structure_solution 'SAPI91 (Fan, 1991)'
_diffrn_ambient_temperature 293.0(10)
_diffrn_measurement_device_type 'Rigaku AFC-6S'
_diffrn_measurement_method '\w--2\q '
_diffrn_radiation_monochromator graphite
_diffrn_radiation_source 'fine-focus sealed tube'
_diffrn_radiation_type MoK\a
_diffrn_radiation_wavelength .71069
_diffrn_reflns_av_R_equivalents .0379
_diffrn_reflns_av_sigmaI/netI .0764
_diffrn_reflns_limit_h_max 7
_diffrn_reflns_limit_h_min 0
_diffrn_reflns_limit_k_max 31
_diffrn_reflns_limit_k_min -31
_diffrn_reflns_limit_l_max 9
_diffrn_reflns_limit_l_min -10
_diffrn_reflns_number 5848
_diffrn_reflns_theta_max 27.55
_diffrn_reflns_theta_min 2.66
_diffrn_standards_decay_% .12
_diffrn_standards_interval_count 200
_diffrn_standards_number 3
_exptl_absorpt_coefficient_mu .075
_exptl_absorpt_correction_T_max .9814
_exptl_absorpt_correction_T_min .9720
_exptl_absorpt_correction_type psi-scan
_exptl_absorpt_process_details
;
(North, Phillips & Mathews, 1968)
;
_exptl_crystal_colour ' colourless '
_exptl_crystal_density_diffrn 1.172
_exptl_crystal_density_meas ?
_exptl_crystal_density_method 'not measured'
_exptl_crystal_description ' prismatic '
_exptl_crystal_F_000 444
_exptl_crystal_size_max .38
_exptl_crystal_size_mid .29
_exptl_crystal_size_min .25
_refine_diff_density_max .223
_refine_diff_density_min -.240
_refine_ls_abs_structure_details 'Flack (1983)'
_refine_ls_abs_structure_Flack -1(3)
_refine_ls_extinction_coef .009(4)
_refine_ls_extinction_method 'SHELXL97 (Sheldrick, 1997)'
_refine_ls_goodness_of_fit_ref 1.071
_refine_ls_hydrogen_treatment 'H atoms not refined'
_refine_ls_matrix_type full
_refine_ls_number_parameters 270
_refine_ls_number_reflns 5257
_refine_ls_number_restraints 1
_refine_ls_restrained_S_all 1.071
_refine_ls_R_factor_all .1373
_refine_ls_R_factor_gt .0585
_refine_ls_shift/su_max .002
_refine_ls_shift/su_mean .000
_refine_ls_structure_factor_coef Fsqd
_refine_ls_weighting_details 'w=1/[\s^2^(Fo^2^)+(0.1023P)^2^+1.323P] where P=(Fo^2^+2Fc^2^)/3'
_refine_ls_weighting_scheme calc
_refine_ls_wR_factor_ref .2554
_reflns_number_gt 2901
_reflns_number_total 5257
_reflns_threshold_expression I>2\s(I)
_cod_data_source_file da1099.cif
_cod_data_source_block I
_cod_depositor_comments
;
The following automatic conversions were performed:

'_exptl_crystal_density_meas' value 'not measured ' was changed to
'?' - the value is perceived as not measured.

Automatic conversion script
Id: cif_fix_values 3008 2015-01-20 13:52:24Z robertas 
;
_cod_original_sg_symbol_H-M 'P 21'
_cod_database_code 2010613
_cod_database_fobs_code 2010613

loop_
_symmetry_equiv_pos_as_xyz
'x, y, z'
'-x, y+1/2, -z'

loop_
_atom_site_label
_atom_site_fract_x
_atom_site_fract_y
_atom_site_fract_z
_atom_site_U_iso_or_equiv
_atom_site_adp_type
_atom_site_calc_flag
_atom_site_refinement_flags
_atom_site_occupancy
_atom_site_disorder_assembly
_atom_site_disorder_group
_atom_site_type_symbol
O1 .9274(8) -.08845(19) .9604(6) .0750(15) Uani d . 1 . . O
H1 1.0012 -.0607 .9569 .113 Uiso calc R 1 . . H
O2 .5150(9) .02603(19) .7301(7) .0743(13) Uani d . 1 . . O
N1 -.0547(9) -.39785(19) -.0391(6) .0494(12) Uani d . 1 . . N
C1 .3067(10) -.2637(2) .0788(7) .0483(13) Uani d . 1 . . C
H1A .3051 -.2303 .0131 .058 Uiso calc R 1 . . H
H1B .4592 -.2797 .1084 .058 Uiso calc R 1 . . H
C2 .1301(12) -.3039(2) -.0320(7) .0553(15) Uani d . 1 . . C
H2A .1726 -.3137 -.1342 .066 Uiso calc R 1 . . H
H2B -.0186 -.2860 -.0720 .066 Uiso calc R 1 . . H
C3 .1091(10) -.3568(2) .0671(7) .0428(12) Uani d . 1 . . C
H3 .2610 -.3742 .1016 .051 Uiso calc R 1 . . H
C4 .0631(9) -.3416(2) .2352(6) .0386(11) Uani d . 1 . . C
C5 .2451(8) -.30313(19) .3467(6) .0344(10) Uani d . 1 . . C
H5 .3923 -.3214 .3609 .041 Uiso calc R 1 . . H
C6 .2396(10) -.2928(2) .5323(6) .0419(12) Uani d . 1 . . C
H6A .0919 -.2775 .5281 .050 Uiso calc R 1 . . H
H6B .2608 -.3271 .5965 .050 Uiso calc R 1 . . H
C7 .4298(9) -.2530(2) .6234(6) .0423(12) Uani d . 1 . . C
H7A .5744 -.2662 .6134 .051 Uiso calc R 1 . . H
H7B .4445 -.2512 .7465 .051 Uiso calc R 1 . . H
C8 .3798(8) -.19572(19) .5433(6) .0328(10) Uani d . 1 . . C
H8 .2389 -.1832 .5642 .039 Uiso calc R 1 . . H
C9 .3270(8) -.1963(2) .3415(6) .0349(10) Uani d . 1 . . C
C10 .2510(8) -.2504(2) .2454(6) .0362(10) Uani d . 1 . . C
C11 .4589(9) -.1557(2) .2610(6) .0434(12) Uani d . 1 . . C
H11A .5897 -.1752 .2466 .052 Uiso calc R 1 . . H
H11B .3589 -.1464 .1449 .052 Uiso calc R 1 . . H
C12 .5485(9) -.1018(2) .3571(6) .0438(12) Uani d . 1 . . C
H12A .7119 -.0988 .3744 .053 Uiso calc R 1 . . H
H12B .4726 -.0713 .2844 .053 Uiso calc R 1 . . H
C13 .5086(8) -.09750(18) .5351(6) .0334(10) Uani d . 1 . . C
C14 .5673(8) -.15371(18) .6329(6) .0326(10) Uani d . 1 . . C
C15 .5748(10) -.1375(2) .8192(6) .0426(12) Uani d . 1 . . C
H15A .4206 -.1350 .8272 .051 Uiso calc R 1 . . H
H15B .6612 -.1643 .9036 .051 Uiso calc R 1 . . H
C16 .6941(9) -.0812(2) .8527(7) .0470(12) Uani d . 1 . . C
H16 .6139 -.0568 .9107 .056 Uiso calc R 1 . . H
C17 .6778(9) -.0581(2) .6702(7) .0412(12) Uani d . 1 . . C
H17 .8296 -.0624 .6558 .049 Uiso calc R 1 . . H
C18 .2601(9) -.0792(2) .5063(7) .0491(13) Uani d . 1 . . C
H18A .2367 -.0434 .4542 .074 Uiso calc R 1 . . H
H18B .2316 -.0780 .6166 .074 Uiso calc R 1 . . H
H18C .1564 -.1048 .4303 .074 Uiso calc R 1 . . H
C19 .0762(8) -.2070(2) .2362(6) .0398(11) Uani d . 1 . . C
H19A -.0312 -.2131 .3004 .048 Uiso calc R 1 . . H
H19B .0130 -.1876 .1265 .048 Uiso calc R 1 . . H
C20 .6165(10) .0024(2) .6466(7) .0489(13) Uani d . 1 . . C
C21 .6887(14) .0311(3) .5068(9) .075(2) Uani d . 1 . . C
H21A .6477 .0692 .5034 .113 Uiso calc R 1 . . H
H21B .6123 .0145 .3955 .113 Uiso calc R 1 . . H
H21C .8520 .0278 .5326 .113 Uiso calc R 1 . . H
C22 -.1114(10) -.3597(2) .2815(8) .0513(13) Uani d . 1 . . C
H22A -.1276 -.3490 .3876 .062 Uiso calc R 1 . . H
H22B -.2185 -.3833 .2081 .062 Uiso calc R 1 . . H
C23 .8070(9) -.1740(2) .6385(7) .0450(12) Uani d . 1 . . C
H23A .8514 -.2043 .7181 .067 Uiso calc R 1 . . H
H23B .9162 -.1447 .6772 .067 Uiso calc R 1 . . H
H23C .8029 -.1856 .5238 .067 Uiso calc R 1 . . H
C24 -.2753(12) -.3756(3) -.1430(9) .073(2) Uani d . 1 . . C
H24A -.3226 -.3478 -.0771 .109 Uiso calc R 1 . . H
H24B -.3877 -.4044 -.1725 .109 Uiso calc R 1 . . H
H24C -.2615 -.3597 -.2481 .109 Uiso calc R 1 . . H
C25 .0499(14) -.4287(3) -.1517(9) .0691(19) Uani d . 1 . . C
H25A -.0604 -.4541 -.2225 .104 Uiso calc R 1 . . H
H25B .1815 -.4485 -.0802 .104 Uiso calc R 1 . . H
H25C .0966 -.4036 -.2257 .104 Uiso calc R 1 . . H
O3 .1742(9) .00264(19) .9091(8) .0832(16) Uani d . 1 . . O
H31 .2863 .0024 .8749 .094 Uiso d . 1 . . H
H32 .1539 .0350 .9280 .094 Uiso d . 1 . . H

loop_
_atom_site_aniso_label
_atom_site_aniso_U_11
_atom_site_aniso_U_22
_atom_site_aniso_U_33
_atom_site_aniso_U_12
_atom_site_aniso_U_13
_atom_site_aniso_U_23
O1 .072(3) .057(3) .068(3) -.021(2) -.018(2) .018(2)
O2 .087(3) .045(2) .097(4) .009(2) .039(3) -.007(2)
N1 .061(3) .045(3) .040(2) -.001(2) .013(2) -.0032(19)
C1 .068(4) .044(3) .040(3) -.008(3) .028(3) -.003(2)
C2 .082(4) .053(4) .033(3) -.010(3) .020(3) -.001(2)
C3 .054(3) .038(3) .038(3) .002(2) .016(2) -.002(2)
C4 .043(3) .036(3) .038(3) .001(2) .014(2) .002(2)
C5 .040(3) .035(2) .032(2) .006(2) .016(2) .000(2)
C6 .056(3) .041(3) .033(2) -.003(2) .020(2) .005(2)
C7 .056(3) .044(3) .027(2) -.002(2) .014(2) .006(2)
C8 .035(2) .036(2) .032(2) .004(2) .0157(19) .0036(18)
C9 .036(2) .039(3) .031(2) .005(2) .0120(19) .006(2)
C10 .042(3) .040(3) .028(2) .001(2) .0140(19) .0023(19)
C11 .050(3) .049(3) .034(2) .005(2) .018(2) .009(2)
C12 .050(3) .043(3) .040(3) -.007(2) .016(2) .006(2)
C13 .034(2) .031(2) .038(2) .002(2) .014(2) .004(2)
C14 .036(3) .029(2) .035(2) .002(2) .0137(19) .0070(18)
C15 .050(3) .043(3) .036(2) .006(2) .014(2) .001(2)
C16 .054(3) .041(3) .042(3) .004(2) .009(2) .005(2)
C17 .043(3) .038(3) .042(3) -.002(2) .012(2) .004(2)
C18 .040(3) .044(3) .060(3) .006(2) .012(2) .005(3)
C19 .041(3) .035(3) .040(3) .003(2) .007(2) .005(2)
C20 .054(3) .032(3) .053(3) .003(2) .007(3) .000(2)
C21 .109(6) .046(4) .065(4) -.014(4) .019(4) .011(3)
C22 .058(3) .049(3) .052(3) -.009(3) .024(3) -.006(3)
C23 .040(3) .042(3) .053(3) .008(2) .015(2) .006(2)
C24 .072(5) .071(5) .058(4) .002(4) -.004(3) -.003(3)
C25 .100(6) .051(4) .062(4) -.006(4) .033(4) -.011(3)
O3 .094(4) .045(3) .129(4) -.007(2) .061(3) -.013(3)

loop_
_atom_type_symbol
_atom_type_description
_atom_type_scat_dispersion_real
_atom_type_scat_dispersion_imag
_atom_type_scat_source
C C .0033 .0016 'International Tables Vol C Tables 4.2.6.8 and 6.1.1.4'
H H .0000 .0000 'International Tables Vol C Tables 4.2.6.8 and 6.1.1.4'
N N .0061 .0033 'International Tables Vol C Tables 4.2.6.8 and 6.1.1.4'
O O .0106 .0060 'International Tables Vol C Tables 4.2.6.8 and 6.1.1.4'

loop_
_geom_angle_atom_site_label_1
_geom_angle_atom_site_label_2
_geom_angle_atom_site_label_3
_geom_angle
_geom_angle_publ_flag
C24 N1 C25 110.0(5) y
C24 N1 C3 114.7(5) y
C25 N1 C3 110.6(5) y
C2 C1 C10 109.8(5) n
C1 C2 C3 113.2(4) n
N1 C3 C4 113.4(4) n
N1 C3 C2 114.6(4) n
C4 C3 C2 109.2(4) n
C22 C4 C5 123.4(5) n
C22 C4 C3 124.7(5) n
C5 C4 C3 111.8(4) n
C4 C5 C6 116.3(4) n
C4 C5 C10 109.9(4) n
C6 C5 C10 113.3(4) n
C7 C6 C5 109.2(4) n
C6 C7 C8 111.0(4) n
C7 C8 C14 112.9(4) n
C7 C8 C9 112.4(4) n
C14 C8 C9 112.0(4) n
C10 C9 C19 58.5(3) y
C10 C9 C11 117.1(4) n
C19 C9 C11 116.5(4) n
C10 C9 C8 117.9(4) n
C19 C9 C8 115.0(4) n
C11 C9 C8 118.1(4) n
C19 C10 C1 117.8(4) n
C19 C10 C9 60.8(3) y
C1 C10 C9 121.0(4) n
C19 C10 C5 118.9(4) n
C1 C10 C5 110.0(4) n
C9 C10 C5 120.6(4) n
C12 C11 C9 119.1(4) n
C13 C12 C11 113.1(4) n
C18 C13 C12 108.9(4) n
C18 C13 C14 112.9(4) n
C12 C13 C14 109.4(4) n
C18 C13 C17 109.5(4) n
C12 C13 C17 115.1(4) n
C14 C13 C17 100.9(4) n
C8 C14 C23 111.4(4) n
C8 C14 C15 114.6(4) n
C23 C14 C15 108.7(4) n
C8 C14 C13 109.1(4) n
C23 C14 C13 111.2(4) n
C15 C14 C13 101.5(4) n
C16 C15 C14 105.4(4) n
O1 C16 C15 108.9(4) n
O1 C16 C17 111.9(5) n
C15 C16 C17 105.9(4) n
C20 C17 C16 114.2(5) n
C20 C17 C13 115.1(4) n
C16 C17 C13 105.5(4) n
C10 C19 C9 60.8(3) y
O2 C20 C21 121.7(6) n
O2 C20 C17 123.2(5) n
C21 C20 C17 115.1(5) n

loop_
_geom_bond_atom_site_label_1
_geom_bond_atom_site_label_2
_geom_bond_site_symmetry_2
_geom_bond_distance
_geom_bond_publ_flag
O1 C16 . 1.430(6) y
O2 C20 . 1.200(7) y
N1 C24 . 1.452(8) y
N1 C25 . 1.473(8) y
N1 C3 . 1.482(7) y
C1 C2 . 1.522(8) n
C1 C10 . 1.523(7) n
C2 C3 . 1.543(7) n
C3 C4 . 1.517(7) n
C4 C22 . 1.317(7) y
C4 C5 . 1.515(7) n
C5 C6 . 1.529(6) n
C5 C10 . 1.530(6) n
C6 C7 . 1.514(7) n
C7 C8 . 1.528(7) n
C8 C14 . 1.538(7) n
C8 C9 . 1.556(6) n
C9 C10 . 1.525(7) y
C9 C19 . 1.526(7) y
C9 C11 . 1.545(7) n
C10 C19 . 1.490(7) y
C11 C12 . 1.536(7) n
C12 C13 . 1.535(6) n
C13 C18 . 1.533(7) n
C13 C14 . 1.565(6) n
C13 C17 . 1.572(7) n
C14 C23 . 1.538(7) n
C14 C15 . 1.541(7) n
C15 C16 . 1.539(8) n
C16 C17 . 1.550(7) n
C17 C20 . 1.517(7) n
C20 C21 . 1.507(9) n

loop_
_geom_hbond_atom_site_label_D
_geom_hbond_atom_site_label_H
_geom_hbond_atom_site_label_A
_geom_hbond_site_symmetry_A
_geom_hbond_distance_DH
_geom_hbond_distance_HA
_geom_hbond_distance_DA
_geom_hbond_angle_DHA
O3 H31 O2 . .82 2.17 2.949(7) 159.4
O3 H32 N1 2_556 .82 2.05 2.829(7) 158.9
O1 H1 O3 1_655 .82 1.98 2.790(6) 170.6

loop_
_geom_torsion_atom_site_label_1
_geom_torsion_atom_site_label_2
_geom_torsion_atom_site_label_3
_geom_torsion_atom_site_label_4
_geom_torsion
_geom_torsion_publ_flag
C10 C1 C2 C3 -55.4(7) n
C24 N1 C3 C4 80.0(6) n
C25 N1 C3 C4 -154.8(5) n
C24 N1 C3 C2 -46.4(7) n
C25 N1 C3 C2 78.8(6) n
C1 C2 C3 N1 -177.7(5) n
C1 C2 C3 C4 53.8(7) n
N1 C3 C4 C22 -3.8(8) n
C2 C3 C4 C22 125.4(6) n
N1 C3 C4 C5 175.4(4) n
C2 C3 C4 C5 -55.4(6) n
C22 C4 C5 C6 9.3(7) n
C3 C4 C5 C6 -170.0(4) n
C22 C4 C5 C10 -121.1(5) n
C3 C4 C5 C10 59.6(5) n
C4 C5 C6 C7 -179.2(4) n
C10 C5 C6 C7 -50.4(6) n
C5 C6 C7 C8 69.0(5) n
C6 C7 C8 C14 179.4(4) n
C6 C7 C8 C9 -52.7(5) n
C7 C8 C9 C10 20.5(6) n
C14 C8 C9 C10 148.8(4) n
C7 C8 C9 C19 86.5(5) n
C14 C8 C9 C19 -145.1(4) n
C7 C8 C9 C11 -129.7(4) n
C14 C8 C9 C11 -1.3(6) n
C2 C1 C10 C19 -83.2(6) n
C2 C1 C10 C9 -154.2(5) n
C2 C1 C10 C5 57.4(6) n
C11 C9 C10 C19 -105.9(5) n
C8 C9 C10 C19 103.6(4) n
C19 C9 C10 C1 106.7(5) n
C11 C9 C10 C1 .8(7) n
C8 C9 C10 C1 -149.6(4) n
C19 C9 C10 C5 -108.2(5) n
C11 C9 C10 C5 145.9(4) n
C8 C9 C10 C5 -4.5(6) n
C4 C5 C10 C19 80.3(5) n
C6 C5 C10 C19 -51.7(6) n
C4 C5 C10 C1 -59.9(5) n
C6 C5 C10 C1 168.1(4) n
C4 C5 C10 C9 151.6(4) n
C6 C5 C10 C9 19.6(6) n
C10 C9 C11 C12 -177.3(4) n
C19 C9 C11 C12 116.4(5) n
C8 C9 C11 C12 -26.9(6) n
C9 C11 C12 C13 4.6(7) n
C11 C12 C13 C18 -81.1(5) n
C11 C12 C13 C14 42.7(5) n
C11 C12 C13 C17 155.6(4) n
C7 C8 C14 C23 53.5(5) n
C9 C8 C14 C23 -74.6(5) n
C7 C8 C14 C15 -70.5(5) n
C9 C8 C14 C15 161.4(4) n
C7 C8 C14 C13 176.6(4) n
C9 C8 C14 C13 48.5(5) n
C18 C13 C14 C8 49.6(5) n
C12 C13 C14 C8 -71.9(5) n
C17 C13 C14 C8 166.3(4) n
C18 C13 C14 C23 172.9(4) n
C12 C13 C14 C23 51.4(5) n
C17 C13 C14 C23 -70.4(5) n
C18 C13 C14 C15 -71.7(5) n
C12 C13 C14 C15 166.8(4) n
C17 C13 C14 C15 45.0(4) n
C8 C14 C15 C16 -157.3(4) n
C23 C14 C15 C16 77.3(5) n
C13 C14 C15 C16 -39.9(5) n
C14 C15 C16 O1 -102.0(5) n
C14 C15 C16 C17 18.5(5) n
O1 C16 C17 C20 -103.9(5) n
C15 C16 C17 C20 137.5(5) n
O1 C16 C17 C13 128.7(5) n
C15 C16 C17 C13 10.2(5) n
C18 C13 C17 C20 -41.8(6) n
C12 C13 C17 C20 81.3(6) n
C14 C13 C17 C20 -161.0(4) n
C18 C13 C17 C16 85.1(5) n
C12 C13 C17 C16 -151.9(4) n
C14 C13 C17 C16 -34.2(5) n
C1 C10 C19 C9 -111.9(5) n
C5 C10 C19 C9 111.0(4) n
C11 C9 C19 C10 106.9(4) n
C8 C9 C19 C10 -108.7(4) n
C16 C17 C20 O2 -24.3(8) n
C13 C17 C20 O2 97.9(6) n
C16 C17 C20 C21 156.8(5) n
C13 C17 C20 C21 -80.9(6) n

loop_
_cod_related_entry_id
_cod_related_entry_database
_cod_related_entry_code
1 ChemSpider 21182639
